data_7118663
loop_
_publ_author_name
'Sun, Denan'
'Li, Bijin'
'Lan, Jingbo'
'Huang, Quan'
'You, Jingsong'

_publ_section_title
;
 Chelation-assisted Pd-catalysed ortho-selective oxidative C-H/C-H
 cross-coupling of aromatic carboxylic acids with arenes and
 intramolecular Friedel-Crafts acylation: one-pot formation of
 fluorenones.
;
_journal_issue 18
_journal_name_full 'Chemical communications (Cambridge, England)'
_journal_page_first 3635
_journal_page_last 3638
_journal_paper_doi 10.1039/c6cc00103c
_journal_volume 52
_journal_year 2016
_chemical_formula_moiety 'C14 H8 F2 O2'
_chemical_formula_sum 'C14 H8 F2 O2'
_chemical_formula_weight 246.20
_space_group_crystal_system monoclinic
_space_group_IT_number 14
_space_group_name_Hall '-P 2yn'
_space_group_name_H-M_alt 'P 1 21/n 1'
_symmetry_space_group_name_Hall '-P 2yn'
_symmetry_space_group_name_H-M 'P 1 21/n 1'
_atom_sites_solution_hydrogens geom
_atom_sites_solution_primary direct
_audit_creation_date 2015-06-30
_audit_creation_method
;
Olex2 1.2
(compiled 2015.01.26 svn.r3150 for OlexSys, GUI svn.r4998)
;
_audit_update_record
;
2015-12-23 deposited with the CCDC.
2016-01-28 downloaded from the CCDC.
;
_cell_angle_alpha 90
_cell_angle_beta 99.099(4)
_cell_angle_gamma 90
_cell_formula_units_Z 4
_cell_length_a 7.2744(3)
_cell_length_b 11.9968(5)
_cell_length_c 12.4989(6)
_cell_measurement_reflns_used 3041
_cell_measurement_temperature 285.16(10)
_cell_measurement_theta_max 26.7620
_cell_measurement_theta_min 3.7060
_cell_volume 1077.05(8)
_computing_cell_refinement
;
CrysAlisPro, Agilent Technologies,
Version 1.171.37.35 (release 13-08-2014 CrysAlis171 .NET)
(compiled Aug 13 2014,18:06:01)
;
_computing_data_collection
;
CrysAlisPro, Agilent Technologies,
Version 1.171.37.35 (release 13-08-2014 CrysAlis171 .NET)
(compiled Aug 13 2014,18:06:01)
;
_computing_data_reduction
;
CrysAlisPro, Agilent Technologies,
Version 1.171.37.35 (release 13-08-2014 CrysAlis171 .NET)
(compiled Aug 13 2014,18:06:01)
;
_computing_molecular_graphics 'Olex2 (Dolomanov et al., 2009)'
_computing_publication_material 'Olex2 (Dolomanov et al., 2009)'
_computing_structure_refinement 'ShelXL (Sheldrick, 2008)'
_computing_structure_solution 'ShelXT (Sheldrick, 2015)'
_diffrn_ambient_environment air
_diffrn_ambient_temperature 285.16(10)
_diffrn_detector 'CCD plate'
_diffrn_detector_area_resol_mean 15.9595
_diffrn_detector_type EosS2
_diffrn_measured_fraction_theta_full 0.997
_diffrn_measured_fraction_theta_max 0.995
_diffrn_measurement_details
;
  1 omega  -53.00   42.00   1.0000   11.3550
omega____ theta____ kappa____ phi______ frames
    -       14.9013  -77.0000    0.0000 95

  2 omega   -2.00   82.00   1.0000   11.3550
omega____ theta____ kappa____ phi______ frames
    -       14.9013   57.0000  120.0000 84

  3 omega   -2.00   82.00   1.0000   11.3550
omega____ theta____ kappa____ phi______ frames
    -       14.9013   57.0000  150.0000 84

  4 omega   -2.00   82.00   1.0000   11.3550
omega____ theta____ kappa____ phi______ frames
    -       14.9013   57.0000  -60.0000 84

  5 omega   -2.00   82.00   1.0000   11.3550
omega____ theta____ kappa____ phi______ frames
    -       14.9013   57.0000  -90.0000 84

  6 omega  -83.00    1.00   1.0000   11.3550
omega____ theta____ kappa____ phi______ frames
    -      -15.9950  -57.0000 -180.0000 84

  7 omega  -52.00   24.00   1.0000   11.3550
omega____ theta____ kappa____ phi______ frames
    -       14.9013  -57.0000  150.0000 76
;
_diffrn_measurement_device 'four-circle diffractometer'
_diffrn_measurement_device_type 'New Gemini, Dual, Cu at zero, EosS2'
_diffrn_measurement_method '\w scans'
_diffrn_orient_matrix_UB_11 -0.0091425000
_diffrn_orient_matrix_UB_12 0.0534084000
_diffrn_orient_matrix_UB_13 -0.0245983000
_diffrn_orient_matrix_UB_21 -0.0197049000
_diffrn_orient_matrix_UB_22 -0.0253424000
_diffrn_orient_matrix_UB_23 -0.0518305000
_diffrn_orient_matrix_UB_31 -0.0963090000
_diffrn_orient_matrix_UB_32 0.0001087000
_diffrn_orient_matrix_UB_33 0.0036517000
_diffrn_radiation_monochromator graphite
_diffrn_radiation_probe x-ray
_diffrn_radiation_type MoK\a
_diffrn_radiation_wavelength 0.71073
_diffrn_reflns_av_R_equivalents 0.0357
_diffrn_reflns_av_unetI/netI 0.0223
_diffrn_reflns_laue_measured_fraction_full 0.997
_diffrn_reflns_laue_measured_fraction_max 0.995
_diffrn_reflns_limit_h_max 9
_diffrn_reflns_limit_h_min -8
_diffrn_reflns_limit_k_max 14
_diffrn_reflns_limit_k_min -14
_diffrn_reflns_limit_l_max 15
_diffrn_reflns_limit_l_min -15
_diffrn_reflns_number 12874
_diffrn_reflns_point_group_measured_fraction_full 0.997
_diffrn_reflns_point_group_measured_fraction_max 0.995
_diffrn_reflns_theta_full 25.242
_diffrn_reflns_theta_max 26.364
_diffrn_reflns_theta_min 3.396
_diffrn_source 'Enhance (Mo) X-ray Source'
_exptl_absorpt_coefficient_mu 0.124
_exptl_absorpt_correction_T_max 1.00000
_exptl_absorpt_correction_T_min 0.84895
_exptl_absorpt_correction_type multi-scan
_exptl_absorpt_process_details
;
CrysAlisPro, Agilent Technologies,
Version 1.171.37.35 (release 13-08-2014 CrysAlis171 .NET)
(compiled Aug 13 2014,18:06:01)
Empirical absorption correction using spherical harmonics,
 implemented in SCALE3 ABSPACK scaling algorithm.
;
_exptl_crystal_colour 'clear light colourless'
_exptl_crystal_colour_lustre clear
_exptl_crystal_colour_modifier light
_exptl_crystal_colour_primary colourless
_exptl_crystal_density_diffrn 1.518
_exptl_crystal_F_000 504
_exptl_crystal_size_max 0.3
_exptl_crystal_size_mid 0.1
_exptl_crystal_size_min 0.1
_refine_diff_density_max 0.679
_refine_diff_density_min -0.205
_refine_diff_density_rms 0.043
_refine_ls_extinction_method none
_refine_ls_goodness_of_fit_ref 1.066
_refine_ls_hydrogen_treatment constr
_refine_ls_matrix_type full
_refine_ls_number_parameters 164
_refine_ls_number_reflns 2195
_refine_ls_number_restraints 0
_refine_ls_restrained_S_all 1.066
_refine_ls_R_factor_all 0.0654
_refine_ls_R_factor_gt 0.0511
_refine_ls_shift/su_max 0.000
_refine_ls_shift/su_mean 0.000
_refine_ls_structure_factor_coef Fsqd
_refine_ls_weighting_details 'w=1/[\s^2^(Fo^2^)+(0.0816P)^2^+0.3884P] where P=(Fo^2^+2Fc^2^)/3'
_refine_ls_weighting_scheme calc
_refine_ls_wR_factor_gt 0.1468
_refine_ls_wR_factor_ref 0.1597
_reflns_Friedel_coverage 0.000
_reflns_number_gt 1719
_reflns_number_total 2195
_reflns_threshold_expression 'I > 2\s(I)'
_cod_data_source_file c6cc00103c2.cif
_cod_data_source_block yjs-sdn
_cod_depositor_comments 'Adding full bibliography for 7118662--7118663.cif.'
_cod_original_cell_volume 1077.04(9)
_cod_database_code 7118663
_audit_block_doi 10.5517/cc1kglsd
_shelx_space_group_comment
;
The symmetry employed for this shelxl refinement is uniquely defined
by the following loop, which should always be used as a source of
symmetry information in preference to the above space-group names.
They are only intended as comments.
;
_reflns_odcompleteness_completeness 99.31
_reflns_odcompleteness_iscentric 1
_reflns_odcompleteness_theta 26.32
_olex2_refinement_description
;
1. Fixed Uiso
 At 1.2 times of:
  All C(H) groups
 At 1.5 times of:
  All C(H,H,H) groups
2.a Aromatic/amide H refined with riding coordinates:
 C00B(H00B), C00C(H00C), C00D(H00D), C00E(H00E), C00F(H00F)
2.b Idealised Me refined as rotating group:
 C00I(H00A,H00G,H00H)
;
_shelx_shelxl_version_number 2014/7
_olex2_date_sample_data_collection 2015-06-29
_olex2_submission_special_instructions 'No special instructions were received'

loop_
_space_group_symop_operation_xyz
'x, y, z'
'-x+1/2, y+1/2, -z+1/2'
'-x, -y, -z'
'x-1/2, -y-1/2, z-1/2'

loop_
_atom_site_label
_atom_site_type_symbol
_atom_site_fract_x
_atom_site_fract_y
_atom_site_fract_z
_atom_site_U_iso_or_equiv
_atom_site_adp_type
_atom_site_occupancy
_atom_site_site_symmetry_order
_atom_site_calc_flag
_atom_site_refinement_flags_posn
O001 O 0.2317(2) 0.78703(12) 0.59376(12) 0.0541(4) Uani 1 1 d .
F002 F 0.3241(3) 0.12559(11) 0.43241(14) 0.0785(5) Uani 1 1 d .
O003 O 0.3791(2) 0.58015(14) 0.71158(12) 0.0603(5) Uani 1 1 d .
F004 F 0.4730(2) 0.14054(13) 0.63915(14) 0.0828(5) Uani 1 1 d .
C005 C 0.2345(3) 0.60575(16) 0.52331(15) 0.0377(5) Uani 1 1 d .
C006 C 0.1957(3) 0.53079(17) 0.43658(16) 0.0387(5) Uani 1 1 d .
C007 C 0.2605(3) 0.41875(16) 0.47557(16) 0.0391(5) Uani 1 1 d .
C008 C 0.3379(3) 0.42655(16) 0.58480(16) 0.0404(5) Uani 1 1 d .
C009 C 0.3256(3) 0.54490(17) 0.62097(16) 0.0409(5) Uani 1 1 d .
C00A C 0.1893(3) 0.71843(17) 0.50823(16) 0.0411(5) Uani 1 1 d .
C00B C 0.1124(3) 0.56480(18) 0.33566(17) 0.0466(5) Uani 1 1 d .
H00B H 0.0879 0.5146 0.2785 0.056 Uiso 1 1 calc R
C00C C 0.1034(3) 0.75278(18) 0.40504(17) 0.0460(5) Uani 1 1 d .
H00C H 0.0715 0.8273 0.3928 0.055 Uiso 1 1 calc R
C00D C 0.4116(3) 0.33405(19) 0.64335(18) 0.0493(5) Uani 1 1 d .
H00D H 0.4633 0.3395 0.7161 0.059 Uiso 1 1 calc R
C00E C 0.2541(3) 0.31778(18) 0.42226(19) 0.0494(5) Uani 1 1 d .
H00E H 0.2025 0.3115 0.3495 0.059 Uiso 1 1 calc R
C00F C 0.0658(3) 0.6769(2) 0.32181(18) 0.0504(6) Uani 1 1 d .
H00F H 0.0076 0.7013 0.2543 0.060 Uiso 1 1 calc R
C00G C 0.4046(3) 0.23453(18) 0.5893(2) 0.0526(6) Uani 1 1 d .
C00H C 0.3273(3) 0.22648(18) 0.4813(2) 0.0540(6) Uani 1 1 d .
C00I C 0.1987(4) 0.90336(19) 0.5779(2) 0.0668(7) Uani 1 1 d .
H00A H 0.2651 0.9299 0.5224 0.100 Uiso 1 1 calc GR
H00G H 0.2411 0.9424 0.6443 0.100 Uiso 1 1 calc GR
H00H H 0.0679 0.9162 0.5563 0.100 Uiso 1 1 calc GR

loop_
_atom_site_aniso_label
_atom_site_aniso_U_11
_atom_site_aniso_U_22
_atom_site_aniso_U_33
_atom_site_aniso_U_23
_atom_site_aniso_U_13
_atom_site_aniso_U_12
O001 0.0772(11) 0.0331(8) 0.0486(8) -0.0028(6) -0.0002(7) 0.0035(7)
F002 0.1069(12) 0.0342(8) 0.0955(12) -0.0081(7) 0.0195(9) -0.0010(8)
O003 0.0860(12) 0.0487(10) 0.0413(9) 0.0009(7) -0.0049(8) -0.0012(8)
F004 0.1017(12) 0.0477(9) 0.0983(13) 0.0233(8) 0.0137(10) 0.0153(8)
C005 0.0375(10) 0.0353(10) 0.0399(10) 0.0029(8) 0.0047(8) -0.0017(8)
C006 0.0352(9) 0.0369(10) 0.0435(10) 0.0024(8) 0.0049(8) -0.0029(8)
C007 0.0358(10) 0.0367(11) 0.0448(11) 0.0020(8) 0.0062(8) -0.0024(8)
C008 0.0398(10) 0.0363(10) 0.0454(11) 0.0060(8) 0.0081(8) -0.0001(8)
C009 0.0439(11) 0.0385(11) 0.0401(11) 0.0039(8) 0.0055(9) -0.0020(8)
C00A 0.0426(10) 0.0374(11) 0.0428(10) 0.0021(8) 0.0055(8) -0.0014(8)
C00B 0.0502(12) 0.0458(12) 0.0409(11) 0.0000(9) -0.0020(9) -0.0036(9)
C00C 0.0480(11) 0.0380(11) 0.0501(12) 0.0103(9) 0.0024(9) 0.0027(9)
C00D 0.0502(12) 0.0462(13) 0.0507(12) 0.0117(9) 0.0062(10) 0.0017(9)
C00E 0.0505(12) 0.0410(12) 0.0562(13) -0.0036(9) 0.0069(10) -0.0052(9)
C00F 0.0516(12) 0.0522(13) 0.0436(11) 0.0101(10) -0.0040(9) -0.0007(10)
C00G 0.0544(13) 0.0354(12) 0.0696(15) 0.0151(10) 0.0148(11) 0.0060(9)
C00H 0.0571(13) 0.0316(11) 0.0752(16) -0.0030(10) 0.0165(11) -0.0026(9)
C00I 0.0941(19) 0.0343(12) 0.0703(16) -0.0009(11) 0.0073(14) 0.0069(12)

loop_
_atom_type_symbol
_atom_type_description
_atom_type_scat_dispersion_real
_atom_type_scat_dispersion_imag
_atom_type_scat_source
C C 0.0033 0.0016 'International Tables Vol C Tables 4.2.6.8 and 6.1.1.4'
H H 0.0000 0.0000 'International Tables Vol C Tables 4.2.6.8 and 6.1.1.4'
F F 0.0171 0.0103 'International Tables Vol C Tables 4.2.6.8 and 6.1.1.4'
O O 0.0106 0.0060 'International Tables Vol C Tables 4.2.6.8 and 6.1.1.4'

loop_
_geom_angle_atom_site_label_1
_geom_angle_atom_site_label_2
_geom_angle_atom_site_label_3
_geom_angle
C00A O001 C00I 118.43(18)
C006 C005 C009 109.22(18)
C00A C005 C006 120.14(18)
C00A C005 C009 130.64(18)
C005 C006 C007 108.25(17)
C00B C006 C005 121.70(19)
C00B C006 C007 130.06(19)
C008 C007 C006 108.61(17)
C00E C007 C006 130.78(19)
C00E C007 C008 120.60(19)
C007 C008 C009 108.97(17)
C00D C008 C007 121.61(19)
C00D C008 C009 129.4(2)
O003 C009 C005 129.12(19)
O003 C009 C008 125.92(18)
C005 C009 C008 104.95(16)
O001 C00A C005 117.73(18)
O001 C00A C00C 124.29(19)
C005 C00A C00C 117.99(19)
C006 C00B H00B 121.1
C006 C00B C00F 117.7(2)
C00F C00B H00B 121.1
C00A C00C H00C 119.8
C00F C00C C00A 120.4(2)
C00F C00C H00C 119.8
C008 C00D H00D 121.4
C00G C00D C008 117.1(2)
C00G C00D H00D 121.4
C007 C00E H00E 121.4
C00H C00E C007 117.3(2)
C00H C00E H00E 121.4
C00B C00F H00F 119.0
C00C C00F C00B 122.0(2)
C00C C00F H00F 119.0
F004 C00G C00D 121.4(2)
F004 C00G C00H 117.2(2)
C00D C00G C00H 121.4(2)
F002 C00H C00E 119.4(2)
F002 C00H C00G 118.6(2)
C00E C00H C00G 122.0(2)
O001 C00I H00A 109.5
O001 C00I H00G 109.5
O001 C00I H00H 109.5
H00A C00I H00G 109.5
H00A C00I H00H 109.5
H00G C00I H00H 109.5

loop_
_geom_bond_atom_site_label_1
_geom_bond_atom_site_label_2
_geom_bond_distance
O001 C00A 1.346(2)
O001 C00I 1.425(3)
F002 C00H 1.354(3)
O003 C009 1.214(2)
F004 C00G 1.345(2)
C005 C006 1.402(3)
C005 C009 1.486(3)
C005 C00A 1.397(3)
C006 C007 1.481(3)
C006 C00B 1.372(3)
C007 C008 1.395(3)
C007 C00E 1.380(3)
C008 C009 1.497(3)
C008 C00D 1.389(3)
C00A C00C 1.403(3)
C00B H00B 0.9300
C00B C00F 1.391(3)
C00C H00C 0.9300
C00C C00F 1.377(3)
C00D H00D 0.9300
C00D C00G 1.369(3)
C00E H00E 0.9300
C00E C00H 1.379(3)
C00F H00F 0.9300
C00G C00H 1.382(4)
C00I H00A 0.9600
C00I H00G 0.9600
C00I H00H 0.9600
